data_4037602
loop_
_publ_author_name
'Mamane, Victor'
'Aubert, Emmanuel'
'Peluso, Paola'
'Cossu, Sergio'

_publ_section_title
;
 Synthesis, resolution, and absolute configuration of chiral
 4,4'-bipyridines.
;
_journal_issue 6
_journal_name_full 'The Journal of organic chemistry'
_journal_page_first 2579
_journal_page_last 2583
_journal_paper_doi 10.1021/jo300286z
_journal_volume 77
_journal_year 2012
_chemical_formula_moiety 'C34 H22 Br2 Fe2 N2'
_chemical_formula_sum 'C34 H22 Br2 Fe2 N2'
_chemical_formula_weight 730.06
_space_group_IT_number 19
_space_group_name_Hall 'P 2ac 2ab'
_space_group_name_H-M_alt 'P 21 21 21'
_symmetry_cell_setting orthorhombic
_symmetry_space_group_name_Hall 'P 2ac 2ab'
_symmetry_space_group_name_H-M 'P 21 21 21'
_atom_sites_solution_hydrogens difmap
_atom_sites_solution_primary direct
_atom_sites_solution_secondary difmap
_audit_creation_method SHELXL-97
_cell_angle_alpha 90.0
_cell_angle_beta 90.0
_cell_angle_gamma 90.0
_cell_formula_units_Z 4
_cell_length_a 11.8083(2)
_cell_length_b 11.9540(2)
_cell_length_c 19.8145(3)
_cell_measurement_reflns_used 13400
_cell_measurement_temperature 110(2)
_cell_measurement_theta_max 32.8352
_cell_measurement_theta_min 2.6648
_cell_volume 2796.94(8)
_computing_cell_refinement
;
CrysAlisPro, Agilent Technologies,
Version 1.171.35.15 (release 03-08-2011 CrysAlis171 .NET)
(compiled Aug  3 2011,13:03:54)
;
_computing_data_collection
;
CrysAlisPro, Agilent Technologies,
Version 1.171.35.15 (release 03-08-2011 CrysAlis171 .NET)
(compiled Aug  3 2011,13:03:54)
;
_computing_data_reduction
;
CrysAlisPro, Agilent Technologies,
Version 1.171.35.15 (release 03-08-2011 CrysAlis171 .NET)
(compiled Aug  3 2011,13:03:54)
;
_computing_structure_refinement 'SHELXL-97 (Sheldrick, 1997)'
_computing_structure_solution 'SIR_92 (Altomare et al., 1994)'
_diffrn_ambient_temperature 110(2)
_diffrn_detector_area_resol_mean 10.4508
_diffrn_measured_fraction_theta_full 0.999
_diffrn_measured_fraction_theta_max 0.999
_diffrn_measurement_device_type 'SuperNova, Dual, Cu at zero, Atlas'
_diffrn_measurement_method 'phi and omega scans'
_diffrn_radiation_monochromator mirror
_diffrn_radiation_source 'SuperNova (Mo) X-ray Source'
_diffrn_radiation_type 'Mo K\a'
_diffrn_radiation_wavelength 0.7107
_diffrn_reflns_av_R_equivalents 0.0351
_diffrn_reflns_av_sigmaI/netI 0.1220
_diffrn_reflns_limit_h_max 16
_diffrn_reflns_limit_h_min -16
_diffrn_reflns_limit_k_max 16
_diffrn_reflns_limit_k_min -16
_diffrn_reflns_limit_l_max 27
_diffrn_reflns_limit_l_min -27
_diffrn_reflns_number 40732
_diffrn_reflns_theta_full 29.83
_diffrn_reflns_theta_max 29.83
_diffrn_reflns_theta_min 2.67
_exptl_absorpt_coefficient_mu 3.923
_exptl_absorpt_correction_T_max 0.881
_exptl_absorpt_correction_T_min 0.767
_exptl_absorpt_correction_type analytical
_exptl_absorpt_process_details
;
CrysAlisPro, Agilent Technologies,
Version 1.171.35.15 (release 03-08-2011 CrysAlis171 .NET)
(compiled Aug  3 2011,13:03:54)
Analytical numeric absorption correction using a multifaceted crystal
			model based on expressions derived by R.C. Clark & J.S. Reid.
(Clark, R. C. & Reid, J. S. (1995). Acta Cryst. A51, 887-897)
;
_exptl_crystal_colour orange
_exptl_crystal_density_diffrn 1.734
_exptl_crystal_density_method 'not measured'
_exptl_crystal_description block
_exptl_crystal_F_000 1448
_exptl_crystal_size_max 0.1036
_exptl_crystal_size_mid 0.0793
_exptl_crystal_size_min 0.0393
_refine_diff_density_max 0.542
_refine_diff_density_min -0.346
_refine_diff_density_rms 0.088
_refine_ls_abs_structure_details 'Flack H D (1983), Acta Cryst. A39, 876-881'
_refine_ls_abs_structure_Flack -0.021(6)
_refine_ls_extinction_method none
_refine_ls_goodness_of_fit_ref 1.097
_refine_ls_hydrogen_treatment constr
_refine_ls_matrix_type full
_refine_ls_number_parameters 361
_refine_ls_number_reflns 8046
_refine_ls_number_restraints 0
_refine_ls_restrained_S_all 1.097
_refine_ls_R_factor_all 0.0435
_refine_ls_R_factor_gt 0.0350
_refine_ls_shift/su_max 0.001
_refine_ls_shift/su_mean 0.000
_refine_ls_structure_factor_coef Fsqd
_refine_ls_weighting_details 'calc w=1/[\s^2^(Fo^2^)+(0.0194P)^2^+2.8963P] where P=(Fo^2^+2Fc^2^)/3'
_refine_ls_weighting_scheme calc
_refine_ls_wR_factor_gt 0.0639
_refine_ls_wR_factor_ref 0.0666
_reflns_number_gt 7262
_reflns_number_total 8046
_reflns_threshold_expression >2sigma(I)
_cod_data_source_file jo300286z_si_006.cif
_cod_data_source_block bipyjpeak2
_cod_database_code 4037602

loop_
_symmetry_equiv_pos_as_xyz
'x, y, z'
'-x+1/2, -y, z+1/2'
'x+1/2, -y+1/2, -z'
'-x, y+1/2, -z+1/2'

loop_
_atom_site_label
_atom_site_type_symbol
_atom_site_fract_x
_atom_site_fract_y
_atom_site_fract_z
_atom_site_U_iso_or_equiv
_atom_site_adp_type
_atom_site_occupancy
_atom_site_symmetry_multiplicity
_atom_site_calc_flag
_atom_site_refinement_flags
Br2 Br -0.16719(3) 0.94074(2) 0.411496(16) 0.02502(7) Uani 1 1 d .
Br1 Br 0.17589(3) 0.92194(3) 0.353431(16) 0.02552(7) Uani 1 1 d .
Fe1 Fe -0.25286(4) 0.38275(3) 0.47049(2) 0.01624(9) Uani 1 1 d .
Fe2 Fe 0.36533(4) 0.51084(3) 0.26977(2) 0.01622(9) Uani 1 1 d .
C23 C -0.0803(3) 0.8273(3) 0.45323(15) 0.0191(6) Uani 1 1 d .
C21 C 0.0515(3) 0.6770(2) 0.44961(15) 0.0169(6) Uani 1 1 d .
C3 C -0.0746(3) 0.6941(2) 0.30102(15) 0.0171(6) Uani 1 1 d .
C10 C -0.3427(2) 0.3931(2) 0.38237(15) 0.0184(6) Uani 1 1 d .
H10 H -0.3268 0.3548 0.3414 0.022 Uiso 1 1 calc R
C9 C -0.3001(2) 0.5014(2) 0.40136(14) 0.0170(6) Uani 1 1 d .
C5 C 0.0743(3) 0.8293(2) 0.30572(15) 0.0182(6) Uani 1 1 d .
C22 C -0.0108(2) 0.7584(2) 0.41511(14) 0.0146(5) Uani 1 1 d .
C30 C 0.3892(3) 0.3504(2) 0.30265(17) 0.0229(7) Uani 1 1 d .
H30 H 0.4576 0.3085 0.3014 0.027 Uiso 1 1 calc R
C29 C 0.3060(3) 0.3536(2) 0.25139(17) 0.0238(7) Uani 1 1 d .
H29 H 0.3092 0.3144 0.2097 0.029 Uiso 1 1 calc R
C8 C -0.2226(2) 0.5683(2) 0.36361(14) 0.0166(6) Uani 1 1 d .
C27 C 0.2446(3) 0.4662(2) 0.33857(14) 0.0170(6) Uani 1 1 d .
C2 C -0.0600(3) 0.6940(3) 0.23116(16) 0.0243(7) Uani 1 1 d .
H2 H -0.1067 0.6458 0.2051 0.029 Uiso 1 1 calc R
C31 C 0.3533(2) 0.4202(2) 0.35613(15) 0.0183(6) Uani 1 1 d .
H31 H 0.3939 0.4344 0.3966 0.022 Uiso 1 1 calc R
N1 N 0.0154(3) 0.7573(2) 0.19874(14) 0.0284(6) Uani 1 1 d .
C25 C 0.1231(2) 0.6013(2) 0.41263(15) 0.0190(6) Uani 1 1 d .
C7 C -0.1578(3) 0.6248(2) 0.33323(14) 0.0177(6) Uani 1 1 d .
C20 C 0.0409(3) 0.6708(3) 0.51993(15) 0.0227(7) Uani 1 1 d .
H20 H 0.0850 0.6167 0.5432 0.027 Uiso 1 1 calc R
C13 C -0.3449(2) 0.5267(2) 0.46678(15) 0.0200(6) Uani 1 1 d .
H13 H -0.3305 0.5927 0.4921 0.024 Uiso 1 1 calc R
N19 N -0.0272(3) 0.7361(2) 0.55599(14) 0.0271(6) Uani 1 1 d .
C26 C 0.1774(2) 0.5413(2) 0.37877(14) 0.0162(5) Uani 1 1 d .
C4 C -0.0041(2) 0.7636(2) 0.33981(14) 0.0139(5) Uani 1 1 d .
C24 C -0.0873(3) 0.8131(3) 0.52302(16) 0.0234(7) Uani 1 1 d .
H24 H -0.1368 0.8601 0.5480 0.028 Uiso 1 1 calc R
C18 C -0.1962(3) 0.3195(3) 0.56031(16) 0.0275(7) Uani 1 1 d .
H18 H -0.2365 0.3181 0.6018 0.033 Uiso 1 1 calc R
C11 C -0.4127(3) 0.3536(3) 0.43563(17) 0.0228(7) Uani 1 1 d .
H11 H -0.4515 0.2840 0.4366 0.027 Uiso 1 1 calc R
C6 C 0.0806(3) 0.8243(3) 0.23547(17) 0.0257(7) Uani 1 1 d .
H6 H 0.1338 0.8707 0.2130 0.031 Uiso 1 1 calc R
C32 C 0.4834(3) 0.6330(3) 0.28692(17) 0.0248(7) Uani 1 1 d .
H32 H 0.5252 0.6439 0.3274 0.030 Uiso 1 1 calc R
C17 C -0.1979(3) 0.2346(3) 0.51000(16) 0.0255(7) Uani 1 1 d .
H17 H -0.2402 0.1671 0.5116 0.031 Uiso 1 1 calc R
C36 C 0.5167(3) 0.5652(3) 0.23147(18) 0.0304(7) Uani 1 1 d .
H36 H 0.5848 0.5231 0.2281 0.037 Uiso 1 1 calc R
C12 C -0.4146(3) 0.4361(3) 0.48711(16) 0.0244(7) Uani 1 1 d .
H12 H -0.4556 0.4315 0.5283 0.029 Uiso 1 1 calc R
C28 C 0.2166(3) 0.4250(3) 0.27257(16) 0.0224(6) Uani 1 1 d .
H28 H 0.1502 0.4424 0.2476 0.027 Uiso 1 1 calc R
C15 C -0.0801(3) 0.3750(3) 0.47396(18) 0.0297(7) Uani 1 1 d .
H15 H -0.0292 0.4180 0.4474 0.036 Uiso 1 1 calc R
C14 C -0.1245(3) 0.4061(3) 0.53796(17) 0.0300(7) Uani 1 1 d .
H14 H -0.1086 0.4735 0.5615 0.036 Uiso 1 1 calc R
C34 C 0.3440(3) 0.6426(3) 0.20630(17) 0.0309(8) Uani 1 1 d .
H34 H 0.2759 0.6615 0.1835 0.037 Uiso 1 1 calc R
C35 C 0.4303(3) 0.5715(3) 0.18214(16) 0.0342(8) Uani 1 1 d .
H35 H 0.4303 0.5342 0.1398 0.041 Uiso 1 1 calc R
C33 C 0.3779(3) 0.6809(3) 0.27144(18) 0.0284(7) Uani 1 1 d .
H33 H 0.3363 0.7305 0.2996 0.034 Uiso 1 1 calc R
C16 C -0.1247(3) 0.2693(3) 0.45682(16) 0.0261(7) Uani 1 1 d .
H16 H -0.1088 0.2284 0.4168 0.031 Uiso 1 1 calc R

loop_
_atom_site_aniso_label
_atom_site_aniso_U_11
_atom_site_aniso_U_22
_atom_site_aniso_U_33
_atom_site_aniso_U_23
_atom_site_aniso_U_13
_atom_site_aniso_U_12
Br2 0.02336(15) 0.02284(14) 0.02887(16) -0.00154(12) 0.00195(13) 0.00811(13)
Br1 0.02319(15) 0.02280(14) 0.03058(16) 0.00205(12) 0.00084(14) -0.00837(13)
Fe1 0.01437(18) 0.01605(19) 0.01831(19) 0.00378(16) 0.00082(17) 0.00183(16)
Fe2 0.01696(19) 0.01431(19) 0.01738(19) -0.00045(16) 0.00254(16) -0.00037(16)
C23 0.0185(15) 0.0189(14) 0.0199(15) -0.0028(11) -0.0010(12) 0.0005(12)
C21 0.0158(14) 0.0158(13) 0.0192(14) 0.0002(11) -0.0014(11) -0.0015(11)
C3 0.0198(15) 0.0156(13) 0.0158(14) 0.0016(11) 0.0000(12) 0.0033(11)
C10 0.0149(14) 0.0182(13) 0.0220(13) -0.0005(11) -0.0019(11) 0.0002(11)
C9 0.0127(12) 0.0160(13) 0.0224(14) 0.0008(11) -0.0043(10) 0.0024(10)
C5 0.0178(14) 0.0168(13) 0.0200(15) -0.0003(11) 0.0011(12) 0.0004(11)
C22 0.0139(13) 0.0158(13) 0.0141(13) -0.0008(11) 0.0028(11) -0.0038(10)
C30 0.0214(16) 0.0125(13) 0.0347(18) 0.0008(12) 0.0041(13) 0.0030(11)
C29 0.0254(17) 0.0152(13) 0.0308(17) -0.0064(12) 0.0019(13) -0.0022(12)
C8 0.0172(13) 0.0142(12) 0.0184(13) -0.0006(11) -0.0052(11) 0.0033(11)
C27 0.0161(13) 0.0160(13) 0.0190(14) 0.0028(10) 0.0014(12) -0.0020(11)
C2 0.0314(18) 0.0232(15) 0.0184(15) -0.0062(13) -0.0017(14) -0.0012(13)
C31 0.0178(14) 0.0144(12) 0.0227(14) 0.0054(11) 0.0007(11) 0.0006(11)
N1 0.0362(17) 0.0311(15) 0.0179(13) 0.0010(11) 0.0076(12) -0.0011(13)
C25 0.0178(13) 0.0165(13) 0.0227(14) 0.0065(12) -0.0039(12) -0.0021(11)
C7 0.0221(15) 0.0156(12) 0.0154(12) -0.0025(10) -0.0049(12) 0.0021(12)
C20 0.0229(16) 0.0277(16) 0.0176(15) 0.0046(12) -0.0018(12) -0.0009(13)
C13 0.0198(15) 0.0178(13) 0.0226(14) 0.0006(11) 0.0011(12) 0.0036(11)
N19 0.0328(16) 0.0328(16) 0.0158(13) 0.0001(11) 0.0027(12) -0.0010(13)
C26 0.0132(12) 0.0175(13) 0.0178(13) 0.0044(10) -0.0022(11) -0.0042(11)
C4 0.0143(13) 0.0136(12) 0.0138(13) 0.0006(10) 0.0029(11) 0.0028(10)
C24 0.0221(16) 0.0286(16) 0.0196(15) -0.0070(13) 0.0055(13) -0.0003(13)
C18 0.0301(19) 0.0343(18) 0.0180(15) 0.0082(13) 0.0001(13) 0.0109(14)
C11 0.0132(14) 0.0220(15) 0.0334(18) 0.0039(13) -0.0006(13) -0.0013(12)
C6 0.0269(17) 0.0268(16) 0.0234(16) 0.0051(13) 0.0100(14) -0.0002(13)
C32 0.0273(17) 0.0217(15) 0.0254(16) 0.0010(13) 0.0006(13) -0.0102(13)
C17 0.0290(18) 0.0213(15) 0.0262(16) 0.0087(12) 0.0027(13) 0.0079(13)
C36 0.0242(16) 0.0290(17) 0.0382(19) 0.0019(16) 0.0133(15) -0.0047(14)
C12 0.0172(14) 0.0265(16) 0.0293(17) 0.0048(14) 0.0060(12) 0.0044(13)
C28 0.0199(14) 0.0217(14) 0.0254(15) -0.0015(13) 0.0001(12) -0.0028(12)
C15 0.0150(14) 0.0397(19) 0.0344(18) 0.0160(17) -0.0003(14) 0.0044(14)
C14 0.0289(17) 0.0305(17) 0.0306(17) 0.0021(14) -0.0141(15) 0.0038(14)
C34 0.033(2) 0.0294(17) 0.0303(17) 0.0151(14) -0.0031(15) -0.0054(15)
C35 0.047(2) 0.040(2) 0.0163(15) -0.0030(15) 0.0114(15) -0.0181(18)
C33 0.0351(19) 0.0157(14) 0.0343(18) 0.0022(13) 0.0109(16) -0.0011(13)
C16 0.0258(17) 0.0306(17) 0.0220(16) 0.0035(13) -0.0012(13) 0.0158(14)

loop_
_atom_type_symbol
_atom_type_description
_atom_type_scat_dispersion_real
_atom_type_scat_dispersion_imag
_atom_type_scat_source
C C 0.0033 0.0016 'International Tables Vol C Tables 4.2.6.8 and 6.1.1.4'
H H 0.0000 0.0000 'International Tables Vol C Tables 4.2.6.8 and 6.1.1.4'
N N 0.0061 0.0033 'International Tables Vol C Tables 4.2.6.8 and 6.1.1.4'
Fe Fe 0.3463 0.8444 'International Tables Vol C Tables 4.2.6.8 and 6.1.1.4'
Br Br -0.2901 2.4595 'International Tables Vol C Tables 4.2.6.8 and 6.1.1.4'

loop_
_geom_angle_atom_site_label_1
_geom_angle_atom_site_label_2
_geom_angle_atom_site_label_3
_geom_angle
C13 Fe1 C11 68.80(13)
C13 Fe1 C12 40.71(12)
C11 Fe1 C12 40.73(13)
C13 Fe1 C14 107.72(13)
C11 Fe1 C14 158.86(14)
C12 Fe1 C14 123.14(14)
C13 Fe1 C17 156.36(13)
C11 Fe1 C17 106.00(14)
C12 Fe1 C17 120.45(13)
C14 Fe1 C17 68.37(14)
C13 Fe1 C15 124.91(14)
C11 Fe1 C15 158.04(15)
C12 Fe1 C15 160.60(15)
C14 Fe1 C15 40.75(14)
C17 Fe1 C15 68.32(14)
C13 Fe1 C18 121.19(13)
C11 Fe1 C18 122.27(14)
C12 Fe1 C18 106.32(13)
C14 Fe1 C18 40.34(14)
C17 Fe1 C18 40.73(13)
C15 Fe1 C18 68.14(14)
C13 Fe1 C10 69.00(12)
C11 Fe1 C10 40.72(12)
C12 Fe1 C10 68.52(12)
C14 Fe1 C10 159.33(13)
C17 Fe1 C10 122.98(13)
C15 Fe1 C10 123.28(13)
C18 Fe1 C10 159.05(13)
C13 Fe1 C9 41.05(11)
C11 Fe1 C9 68.91(12)
C12 Fe1 C9 68.69(12)
C14 Fe1 C9 123.05(13)
C17 Fe1 C9 160.57(13)
C15 Fe1 C9 109.00(13)
C18 Fe1 C9 157.84(13)
C10 Fe1 C9 41.13(11)
C13 Fe1 C16 161.48(13)
C11 Fe1 C16 121.67(14)
C12 Fe1 C16 156.80(14)
C14 Fe1 C16 68.21(14)
C17 Fe1 C16 40.74(13)
C15 Fe1 C16 40.33(15)
C18 Fe1 C16 68.24(13)
C10 Fe1 C16 108.04(13)
C9 Fe1 C16 124.79(12)
C31 Fe2 C34 157.94(13)
C31 Fe2 C35 159.58(14)
C34 Fe2 C35 40.62(15)
C31 Fe2 C28 69.37(12)
C34 Fe2 C28 107.49(14)
C35 Fe2 C28 121.94(14)
C31 Fe2 C33 121.56(13)
C34 Fe2 C33 41.04(14)
C35 Fe2 C33 68.30(15)
C28 Fe2 C33 124.41(14)
C31 Fe2 C29 68.57(12)
C34 Fe2 C29 124.17(14)
C35 Fe2 C29 107.84(14)
C28 Fe2 C29 40.84(12)
C33 Fe2 C29 161.31(15)
C31 Fe2 C27 41.37(11)
C34 Fe2 C27 121.92(14)
C35 Fe2 C27 157.90(14)
C28 Fe2 C27 41.23(12)
C33 Fe2 C27 107.48(13)
C29 Fe2 C27 68.81(12)
C31 Fe2 C30 40.61(12)
C34 Fe2 C30 160.32(14)
C35 Fe2 C30 123.72(15)
C28 Fe2 C30 68.76(13)
C33 Fe2 C30 156.93(15)
C29 Fe2 C30 40.51(13)
C27 Fe2 C30 68.83(12)
C31 Fe2 C32 106.75(13)
C34 Fe2 C32 68.56(14)
C35 Fe2 C32 68.29(14)
C28 Fe2 C32 160.55(13)
C33 Fe2 C32 40.24(14)
C29 Fe2 C32 157.10(13)
C27 Fe2 C32 123.42(12)
C30 Fe2 C32 121.46(14)
C31 Fe2 C36 122.87(13)
C34 Fe2 C36 68.47(15)
C35 Fe2 C36 40.60(15)
C28 Fe2 C36 157.45(14)
C33 Fe2 C36 68.05(14)
C29 Fe2 C36 121.75(14)
C27 Fe2 C36 159.90(13)
C30 Fe2 C36 107.16(14)
C32 Fe2 C36 40.60(13)
C22 C23 C24 120.2(3)
C22 C23 Br2 120.6(2)
C24 C23 Br2 119.2(2)
C22 C21 C20 118.4(3)
C22 C21 C25 119.9(3)
C20 C21 C25 121.7(3)
C2 C3 C4 118.1(3)
C2 C3 C7 121.7(3)
C4 C3 C7 120.3(3)
C11 C10 C9 108.0(3)
C11 C10 Fe1 69.39(17)
C9 C10 Fe1 69.53(16)
C11 C10 H10 126.0
C9 C10 H10 126.0
Fe1 C10 H10 126.6
C8 C9 C13 126.3(3)
C8 C9 C10 126.3(3)
C13 C9 C10 107.3(3)
C8 C9 Fe1 124.32(19)
C13 C9 Fe1 69.02(16)
C10 C9 Fe1 69.34(16)
C4 C5 C6 119.7(3)
C4 C5 Br1 120.8(2)
C6 C5 Br1 119.4(2)
C23 C22 C21 117.3(3)
C23 C22 C4 123.4(3)
C21 C22 C4 119.3(3)
C29 C30 C31 108.3(3)
C29 C30 Fe2 69.51(17)
C31 C30 Fe2 69.12(16)
C29 C30 H30 125.9
C31 C30 H30 125.9
Fe2 C30 H30 127.1
C30 C29 C28 108.7(3)
C30 C29 Fe2 69.98(17)
C28 C29 Fe2 69.42(17)
C30 C29 H29 125.7
C28 C29 H29 125.7
Fe2 C29 H29 126.5
C7 C8 C9 178.9(3)
C28 C27 C26 126.2(3)
C28 C27 C31 107.1(3)
C26 C27 C31 126.6(3)
C28 C27 Fe2 69.06(16)
C26 C27 Fe2 126.25(19)
C31 C27 Fe2 68.82(16)
N1 C2 C3 124.0(3)
N1 C2 H2 118.0
C3 C2 H2 118.0
C30 C31 C27 108.2(3)
C30 C31 Fe2 70.28(17)
C27 C31 Fe2 69.81(15)
C30 C31 H31 125.9
C27 C31 H31 125.9
Fe2 C31 H31 125.6
C6 N1 C2 117.7(3)
C26 C25 C21 175.6(3)
C8 C7 C3 175.7(3)
N19 C20 C21 123.9(3)
N19 C20 H20 118.0
C21 C20 H20 118.0
C12 C13 C9 108.1(3)
C12 C13 Fe1 69.77(17)
C9 C13 Fe1 69.93(16)
C12 C13 H13 126.0
C9 C13 H13 126.0
Fe1 C13 H13 125.9
C20 N19 C24 117.6(3)
C25 C26 C27 178.7(3)
C5 C4 C3 117.6(3)
C5 C4 C22 123.0(3)
C3 C4 C22 119.3(2)
N19 C24 C23 122.6(3)
N19 C24 H24 118.7
C23 C24 H24 118.7
C14 C18 C17 108.2(3)
C14 C18 Fe1 69.62(18)
C17 C18 Fe1 69.47(18)
C14 C18 H18 125.9
C17 C18 H18 125.9
Fe1 C18 H18 126.6
C12 C11 C10 108.1(3)
C12 C11 Fe1 69.65(18)
C10 C11 Fe1 69.90(17)
C12 C11 H11 125.9
C10 C11 H11 125.9
Fe1 C11 H11 126.1
N1 C6 C5 122.8(3)
N1 C6 H6 118.6
C5 C6 H6 118.6
C33 C32 C36 108.0(3)
C33 C32 Fe2 69.57(19)
C36 C32 Fe2 69.73(18)
C33 C32 H32 126.0
C36 C32 H32 126.0
Fe2 C32 H32 126.3
C18 C17 C16 107.6(3)
C18 C17 Fe1 69.79(18)
C16 C17 Fe1 69.95(17)
C18 C17 H17 126.2
C16 C17 H17 126.2
Fe1 C17 H17 125.6
C35 C36 C32 107.7(3)
C35 C36 Fe2 69.10(19)
C32 C36 Fe2 69.67(18)
C35 C36 H36 126.2
C32 C36 H36 126.2
Fe2 C36 H36 126.6
C13 C12 C11 108.5(3)
C13 C12 Fe1 69.52(17)
C11 C12 Fe1 69.63(17)
C13 C12 H12 125.7
C11 C12 H12 125.7
Fe1 C12 H12 126.7
C29 C28 C27 107.7(3)
C29 C28 Fe2 69.74(17)
C27 C28 Fe2 69.71(17)
C29 C28 H28 126.2
C27 C28 H28 126.2
Fe2 C28 H28 126.0
C16 C15 C14 108.1(3)
C16 C15 Fe1 70.09(19)
C14 C15 Fe1 69.51(19)
C16 C15 H15 125.9
C14 C15 H15 125.9
Fe1 C15 H15 126.0
C18 C14 C15 108.1(3)
C18 C14 Fe1 70.04(19)
C15 C14 Fe1 69.75(19)
C18 C14 H14 126.0
C15 C14 H14 126.0
Fe1 C14 H14 125.8
C35 C34 C33 107.3(3)
C35 C34 Fe2 69.71(19)
C33 C34 Fe2 69.77(18)
C35 C34 H34 126.3
C33 C34 H34 126.3
Fe2 C34 H34 125.7
C34 C35 C36 108.6(3)
C34 C35 Fe2 69.66(18)
C36 C35 Fe2 70.30(19)
C34 C35 H35 125.7
C36 C35 H35 125.7
Fe2 C35 H35 125.9
C32 C33 C34 108.4(3)
C32 C33 Fe2 70.19(18)
C34 C33 Fe2 69.19(18)
C32 C33 H33 125.8
C34 C33 H33 125.8
Fe2 C33 H33 126.4
C15 C16 C17 108.0(3)
C15 C16 Fe1 69.59(18)
C17 C16 Fe1 69.31(18)
C15 C16 H16 126.0
C17 C16 H16 126.0
Fe1 C16 H16 126.7

loop_
_geom_bond_atom_site_label_1
_geom_bond_atom_site_label_2
_geom_bond_distance
Br2 C23 1.891(3)
Br1 C5 1.887(3)
Fe1 C13 2.037(3)
Fe1 C11 2.040(3)
Fe1 C12 2.040(3)
Fe1 C14 2.040(3)
Fe1 C17 2.042(3)
Fe1 C15 2.044(3)
Fe1 C18 2.046(3)
Fe1 C10 2.047(3)
Fe1 C9 2.049(3)
Fe1 C16 2.050(3)
Fe2 C31 2.030(3)
Fe2 C34 2.031(3)
Fe2 C35 2.032(3)
Fe2 C28 2.035(3)
Fe2 C33 2.039(3)
Fe2 C29 2.039(3)
Fe2 C27 2.044(3)
Fe2 C30 2.045(3)
Fe2 C32 2.047(3)
Fe2 C36 2.048(3)
C23 C22 1.386(4)
C23 C24 1.396(4)
C21 C22 1.399(4)
C21 C20 1.401(4)
C21 C25 1.439(4)
C3 C2 1.395(4)
C3 C4 1.405(4)
C3 C7 1.435(4)
C10 C11 1.422(4)
C10 C9 1.439(4)
C10 H10 0.9500
C9 C8 1.427(4)
C9 C13 1.433(4)
C5 C4 1.389(4)
C5 C6 1.395(4)
C22 C4 1.495(4)
C30 C29 1.414(5)
C30 C31 1.414(4)
C30 H30 0.9500
C29 C28 1.421(4)
C29 H29 0.9500
C8 C7 1.185(4)
C27 C28 1.436(4)
C27 C26 1.438(4)
C27 C31 1.439(4)
C2 N1 1.334(4)
C2 H2 0.9500
C31 H31 0.9500
N1 C6 1.327(5)
C25 C26 1.173(4)
C20 N19 1.329(4)
C20 H20 0.9500
C13 C12 1.418(4)
C13 H13 0.9500
N19 C24 1.333(4)
C24 H24 0.9500
C18 C14 1.409(5)
C18 C17 1.423(5)
C18 H18 0.9500
C11 C12 1.420(5)
C11 H11 0.9500
C6 H6 0.9500
C32 C33 1.406(5)
C32 C36 1.421(5)
C32 H32 0.9500
C17 C16 1.424(5)
C17 H17 0.9500
C36 C35 1.416(5)
C36 H36 0.9500
C12 H12 0.9500
C28 H28 0.9500
C15 C16 1.411(5)
C15 C14 1.422(5)
C15 H15 0.9500
C14 H14 0.9500
C34 C35 1.411(5)
C34 C33 1.427(5)
C34 H34 0.9500
C35 H35 0.9500
C33 H33 0.9500
C16 H16 0.9500

loop_
_geom_torsion_atom_site_label_1
_geom_torsion_atom_site_label_2
_geom_torsion_atom_site_label_3
_geom_torsion_atom_site_label_4
_geom_torsion
C13 Fe1 C10 C11 -81.51(19)
C12 Fe1 C10 C11 -37.69(18)
C14 Fe1 C10 C11 -166.1(3)
C17 Fe1 C10 C11 75.5(2)
C15 Fe1 C10 C11 159.7(2)
C18 Fe1 C10 C11 41.8(4)
C9 Fe1 C10 C11 -119.5(2)
C16 Fe1 C10 C11 117.9(2)
C13 Fe1 C10 C9 37.95(17)
C11 Fe1 C10 C9 119.5(2)
C12 Fe1 C10 C9 81.77(18)
C14 Fe1 C10 C9 -46.7(4)
C17 Fe1 C10 C9 -165.03(17)
C15 Fe1 C10 C9 -80.8(2)
C18 Fe1 C10 C9 161.2(3)
C16 Fe1 C10 C9 -122.64(18)
C11 C10 C9 C8 177.0(3)
Fe1 C10 C9 C8 118.1(3)
C11 C10 C9 C13 0.2(3)
Fe1 C10 C9 C13 -58.77(19)
C11 C10 C9 Fe1 58.9(2)
C13 Fe1 C9 C8 120.4(3)
C11 Fe1 C9 C8 -158.0(3)
C12 Fe1 C9 C8 158.2(3)
C14 Fe1 C9 C8 41.6(3)
C17 Fe1 C9 C8 -79.9(5)
C15 Fe1 C9 C8 -1.3(3)
C18 Fe1 C9 C8 77.2(4)
C10 Fe1 C9 C8 -120.5(3)
C16 Fe1 C9 C8 -43.4(3)
C11 Fe1 C9 C13 81.54(19)
C12 Fe1 C9 C13 37.71(18)
C14 Fe1 C9 C13 -78.8(2)
C17 Fe1 C9 C13 159.7(4)
C15 Fe1 C9 C13 -121.8(2)
C18 Fe1 C9 C13 -43.2(4)
C10 Fe1 C9 C13 119.0(2)
C16 Fe1 C9 C13 -163.80(19)
C13 Fe1 C9 C10 -119.0(2)
C11 Fe1 C9 C10 -37.50(17)
C12 Fe1 C9 C10 -81.33(19)
C14 Fe1 C9 C10 162.17(18)
C17 Fe1 C9 C10 40.7(4)
C15 Fe1 C9 C10 119.21(19)
C18 Fe1 C9 C10 -162.2(3)
C16 Fe1 C9 C10 77.2(2)
C24 C23 C22 C21 -0.8(4)
Br2 C23 C22 C21 179.5(2)
C24 C23 C22 C4 176.1(3)
Br2 C23 C22 C4 -3.6(4)
C20 C21 C22 C23 -0.6(4)
C25 C21 C22 C23 178.6(3)
C20 C21 C22 C4 -177.7(3)
C25 C21 C22 C4 1.5(4)
C31 Fe2 C30 C29 120.1(3)
C34 Fe2 C30 C29 -45.2(5)
C35 Fe2 C30 C29 -77.6(2)
C28 Fe2 C30 C29 37.38(18)
C33 Fe2 C30 C29 166.7(3)
C27 Fe2 C30 C29 81.8(2)
C32 Fe2 C30 C29 -161.15(19)
C36 Fe2 C30 C29 -119.1(2)
C34 Fe2 C30 C31 -165.2(4)
C35 Fe2 C30 C31 162.29(18)
C28 Fe2 C30 C31 -82.69(19)
C33 Fe2 C30 C31 46.7(4)
C29 Fe2 C30 C31 -120.1(3)
C27 Fe2 C30 C31 -38.31(17)
C32 Fe2 C30 C31 78.8(2)
C36 Fe2 C30 C31 120.82(19)
C31 C30 C29 C28 -0.4(3)
Fe2 C30 C29 C28 -58.8(2)
C31 C30 C29 Fe2 58.4(2)
C31 Fe2 C29 C30 -37.24(18)
C34 Fe2 C29 C30 163.2(2)
C35 Fe2 C29 C30 121.4(2)
C28 Fe2 C29 C30 -120.1(3)
C33 Fe2 C29 C30 -163.7(4)
C27 Fe2 C29 C30 -81.8(2)
C32 Fe2 C29 C30 45.1(4)
C36 Fe2 C29 C30 79.0(2)
C31 Fe2 C29 C28 82.8(2)
C34 Fe2 C29 C28 -76.7(2)
C35 Fe2 C29 C28 -118.5(2)
C33 Fe2 C29 C28 -43.6(5)
C27 Fe2 C29 C28 38.28(18)
C30 Fe2 C29 C28 120.1(3)
C32 Fe2 C29 C28 165.2(3)
C36 Fe2 C29 C28 -160.89(19)
C31 Fe2 C27 C28 -119.1(2)
C34 Fe2 C27 C28 80.0(2)
C35 Fe2 C27 C28 47.4(4)
C33 Fe2 C27 C28 122.7(2)
C29 Fe2 C27 C28 -37.93(18)
C30 Fe2 C27 C28 -81.51(19)
C32 Fe2 C27 C28 163.97(19)
C36 Fe2 C27 C28 -163.6(4)
C31 Fe2 C27 C26 120.6(3)
C34 Fe2 C27 C26 -40.3(3)
C35 Fe2 C27 C26 -72.9(4)
C28 Fe2 C27 C26 -120.3(3)
C33 Fe2 C27 C26 2.4(3)
C29 Fe2 C27 C26 -158.2(3)
C30 Fe2 C27 C26 158.2(3)
C32 Fe2 C27 C26 43.7(3)
C36 Fe2 C27 C26 76.1(5)
C34 Fe2 C27 C31 -160.87(18)
C35 Fe2 C27 C31 166.6(3)
C28 Fe2 C27 C31 119.1(2)
C33 Fe2 C27 C31 -118.21(19)
C29 Fe2 C27 C31 81.21(18)
C30 Fe2 C27 C31 37.62(17)
C32 Fe2 C27 C31 -76.9(2)
C36 Fe2 C27 C31 -44.5(4)
C4 C3 C2 N1 -1.3(5)
C7 C3 C2 N1 179.5(3)
C29 C30 C31 C27 1.1(3)
Fe2 C30 C31 C27 59.77(19)
C29 C30 C31 Fe2 -58.6(2)
C28 C27 C31 C30 -1.4(3)
C26 C27 C31 C30 179.8(3)
Fe2 C27 C31 C30 -60.1(2)
C28 C27 C31 Fe2 58.62(19)
C26 C27 C31 Fe2 -120.1(3)
C34 Fe2 C31 C30 166.8(3)
C35 Fe2 C31 C30 -46.5(4)
C28 Fe2 C31 C30 81.0(2)
C33 Fe2 C31 C30 -160.45(19)
C29 Fe2 C31 C30 37.15(19)
C27 Fe2 C31 C30 119.0(2)
C32 Fe2 C31 C30 -119.1(2)
C36 Fe2 C31 C30 -77.7(2)
C34 Fe2 C31 C27 47.8(4)
C35 Fe2 C31 C27 -165.5(3)
C28 Fe2 C31 C27 -37.96(17)
C33 Fe2 C31 C27 80.5(2)
C29 Fe2 C31 C27 -81.85(18)
C30 Fe2 C31 C27 -119.0(2)
C32 Fe2 C31 C27 121.90(18)
C36 Fe2 C31 C27 163.35(18)
C3 C2 N1 C6 0.2(5)
C22 C21 C20 N19 1.7(5)
C25 C21 C20 N19 -177.5(3)
C8 C9 C13 C12 -177.4(3)
C10 C9 C13 C12 -0.6(3)
Fe1 C9 C13 C12 -59.6(2)
C8 C9 C13 Fe1 -117.9(3)
C10 C9 C13 Fe1 58.98(19)
C11 Fe1 C13 C12 37.29(19)
C14 Fe1 C13 C12 -120.6(2)
C17 Fe1 C13 C12 -44.2(4)
C15 Fe1 C13 C12 -162.2(2)
C18 Fe1 C13 C12 -78.5(2)
C10 Fe1 C13 C12 81.1(2)
C9 Fe1 C13 C12 119.1(3)
C16 Fe1 C13 C12 165.3(4)
C11 Fe1 C13 C9 -81.82(19)
C12 Fe1 C13 C9 -119.1(3)
C14 Fe1 C13 C9 120.33(18)
C17 Fe1 C13 C9 -163.3(3)
C15 Fe1 C13 C9 78.6(2)
C18 Fe1 C13 C9 162.42(18)
C10 Fe1 C13 C9 -38.03(17)
C16 Fe1 C13 C9 46.1(5)
C21 C20 N19 C24 -1.1(5)
C6 C5 C4 C3 -0.1(4)
Br1 C5 C4 C3 -178.0(2)
C6 C5 C4 C22 175.7(3)
Br1 C5 C4 C22 -2.2(4)
C2 C3 C4 C5 1.2(4)
C7 C3 C4 C5 -179.6(3)
C2 C3 C4 C22 -174.8(3)
C7 C3 C4 C22 4.5(4)
C23 C22 C4 C5 92.0(4)
C21 C22 C4 C5 -91.1(4)
C23 C22 C4 C3 -92.3(3)
C21 C22 C4 C3 84.6(3)
C20 N19 C24 C23 -0.4(5)
C22 C23 C24 N19 1.4(5)
Br2 C23 C24 N19 -178.9(3)
C13 Fe1 C18 C14 -80.6(2)
C11 Fe1 C18 C14 -163.9(2)
C12 Fe1 C18 C14 -122.4(2)
C17 Fe1 C18 C14 119.7(3)
C15 Fe1 C18 C14 37.9(2)
C10 Fe1 C18 C14 165.2(3)
C9 Fe1 C18 C14 -48.9(4)
C16 Fe1 C18 C14 81.5(2)
C13 Fe1 C18 C17 159.73(19)
C11 Fe1 C18 C17 76.5(2)
C12 Fe1 C18 C17 118.0(2)
C14 Fe1 C18 C17 -119.7(3)
C15 Fe1 C18 C17 -81.7(2)
C10 Fe1 C18 C17 45.6(4)
C9 Fe1 C18 C17 -168.6(3)
C16 Fe1 C18 C17 -38.1(2)
C9 C10 C11 C12 0.3(3)
Fe1 C10 C11 C12 59.4(2)
C9 C10 C11 Fe1 -59.03(19)
C13 Fe1 C11 C12 -37.28(18)
C14 Fe1 C11 C12 47.1(4)
C17 Fe1 C11 C12 118.36(19)
C15 Fe1 C11 C12 -170.1(3)
C18 Fe1 C11 C12 77.1(2)
C10 Fe1 C11 C12 -119.3(3)
C9 Fe1 C11 C12 -81.4(2)
C16 Fe1 C11 C12 159.83(18)
C13 Fe1 C11 C10 82.02(18)
C12 Fe1 C11 C10 119.3(3)
C14 Fe1 C11 C10 166.4(3)
C17 Fe1 C11 C10 -122.34(18)
C15 Fe1 C11 C10 -50.8(4)
C18 Fe1 C11 C10 -163.64(17)
C9 Fe1 C11 C10 37.87(17)
C16 Fe1 C11 C10 -80.9(2)
C2 N1 C6 C5 1.0(5)
C4 C5 C6 N1 -1.1(5)
Br1 C5 C6 N1 176.9(3)
C31 Fe2 C32 C33 -119.4(2)
C34 Fe2 C32 C33 37.8(2)
C35 Fe2 C32 C33 81.6(2)
C28 Fe2 C32 C33 -44.0(5)
C29 Fe2 C32 C33 166.2(3)
C27 Fe2 C32 C33 -77.1(2)
C30 Fe2 C32 C33 -161.2(2)
C36 Fe2 C32 C33 119.3(3)
C31 Fe2 C32 C36 121.3(2)
C34 Fe2 C32 C36 -81.5(2)
C35 Fe2 C32 C36 -37.7(2)
C28 Fe2 C32 C36 -163.3(4)
C33 Fe2 C32 C36 -119.3(3)
C29 Fe2 C32 C36 46.9(4)
C27 Fe2 C32 C36 163.55(19)
C30 Fe2 C32 C36 79.5(2)
C14 C18 C17 C16 1.0(4)
Fe1 C18 C17 C16 60.0(2)
C14 C18 C17 Fe1 -59.0(2)
C13 Fe1 C17 C18 -47.6(4)
C11 Fe1 C17 C18 -121.2(2)
C12 Fe1 C17 C18 -79.5(2)
C14 Fe1 C17 C18 37.2(2)
C15 Fe1 C17 C18 81.2(2)
C10 Fe1 C17 C18 -162.3(2)
C9 Fe1 C17 C18 167.0(3)
C16 Fe1 C17 C18 118.5(3)
C13 Fe1 C17 C16 -166.2(3)
C11 Fe1 C17 C16 120.3(2)
C12 Fe1 C17 C16 162.0(2)
C14 Fe1 C17 C16 -81.3(2)
C15 Fe1 C17 C16 -37.3(2)
C18 Fe1 C17 C16 -118.5(3)
C10 Fe1 C17 C16 79.2(2)
C9 Fe1 C17 C16 48.5(5)
C33 C32 C36 C35 -0.4(4)
Fe2 C32 C36 C35 58.8(2)
C33 C32 C36 Fe2 -59.2(2)
C31 Fe2 C36 C35 163.9(2)
C34 Fe2 C36 C35 -37.5(2)
C28 Fe2 C36 C35 46.4(5)
C33 Fe2 C36 C35 -81.8(2)
C29 Fe2 C36 C35 80.3(3)
C27 Fe2 C36 C35 -162.7(3)
C30 Fe2 C36 C35 122.2(2)
C32 Fe2 C36 C35 -119.2(3)
C31 Fe2 C36 C32 -76.9(2)
C34 Fe2 C36 C32 81.7(2)
C35 Fe2 C36 C32 119.2(3)
C28 Fe2 C36 C32 165.6(3)
C33 Fe2 C36 C32 37.4(2)
C29 Fe2 C36 C32 -160.49(19)
C27 Fe2 C36 C32 -43.4(5)
C30 Fe2 C36 C32 -118.6(2)
C9 C13 C12 C11 0.8(3)
Fe1 C13 C12 C11 -58.9(2)
C9 C13 C12 Fe1 59.7(2)
C10 C11 C12 C13 -0.7(4)
Fe1 C11 C12 C13 58.8(2)
C10 C11 C12 Fe1 -59.5(2)
C11 Fe1 C12 C13 -120.0(3)
C14 Fe1 C12 C13 78.4(2)
C17 Fe1 C12 C13 161.10(19)
C15 Fe1 C12 C13 48.8(5)
C18 Fe1 C12 C13 119.1(2)
C10 Fe1 C12 C13 -82.34(19)
C9 Fe1 C12 C13 -38.01(18)
C16 Fe1 C12 C13 -168.2(3)
C13 Fe1 C12 C11 120.0(3)
C14 Fe1 C12 C11 -161.60(19)
C17 Fe1 C12 C11 -78.9(2)
C15 Fe1 C12 C11 168.8(4)
C18 Fe1 C12 C11 -120.8(2)
C10 Fe1 C12 C11 37.68(18)
C9 Fe1 C12 C11 82.01(19)
C16 Fe1 C12 C11 -48.1(4)
C30 C29 C28 C27 -0.5(3)
Fe2 C29 C28 C27 -59.6(2)
C30 C29 C28 Fe2 59.1(2)
C26 C27 C28 C29 179.9(3)
C31 C27 C28 C29 1.2(3)
Fe2 C27 C28 C29 59.6(2)
C26 C27 C28 Fe2 120.3(3)
C31 C27 C28 Fe2 -58.47(19)
C31 Fe2 C28 C29 -80.7(2)
C34 Fe2 C28 C29 122.4(2)
C35 Fe2 C28 C29 80.3(2)
C33 Fe2 C28 C29 164.5(2)
C27 Fe2 C28 C29 -118.8(3)
C30 Fe2 C28 C29 -37.09(19)
C32 Fe2 C28 C29 -162.6(4)
C36 Fe2 C28 C29 46.6(4)
C31 Fe2 C28 C27 38.09(16)
C34 Fe2 C28 C27 -118.79(19)
C35 Fe2 C28 C27 -160.95(19)
C33 Fe2 C28 C27 -76.8(2)
C29 Fe2 C28 C27 118.8(3)
C30 Fe2 C28 C27 81.70(19)
C32 Fe2 C28 C27 -43.8(5)
C36 Fe2 C28 C27 165.3(3)
C13 Fe1 C15 C16 -164.71(18)
C11 Fe1 C15 C16 -41.2(4)
C12 Fe1 C15 C16 158.5(4)
C14 Fe1 C15 C16 119.3(3)
C17 Fe1 C15 C16 37.66(19)
C18 Fe1 C15 C16 81.7(2)
C10 Fe1 C15 C16 -78.4(2)
C9 Fe1 C15 C16 -121.80(19)
C13 Fe1 C15 C14 76.0(2)
C11 Fe1 C15 C14 -160.5(3)
C12 Fe1 C15 C14 39.3(5)
C17 Fe1 C15 C14 -81.6(2)
C18 Fe1 C15 C14 -37.6(2)
C10 Fe1 C15 C14 162.33(19)
C9 Fe1 C15 C14 119.0(2)
C16 Fe1 C15 C14 -119.3(3)
C17 C18 C14 C15 -0.7(4)
Fe1 C18 C14 C15 -59.6(2)
C17 C18 C14 Fe1 58.9(2)
C16 C15 C14 C18 0.1(4)
Fe1 C15 C14 C18 59.8(2)
C16 C15 C14 Fe1 -59.7(2)
C13 Fe1 C14 C18 117.6(2)
C11 Fe1 C14 C18 40.7(5)
C12 Fe1 C14 C18 75.5(2)
C17 Fe1 C14 C18 -37.6(2)
C15 Fe1 C14 C18 -119.0(3)
C10 Fe1 C14 C18 -165.0(3)
C9 Fe1 C14 C18 160.17(18)
C16 Fe1 C14 C18 -81.6(2)
C13 Fe1 C14 C15 -123.3(2)
C11 Fe1 C14 C15 159.7(3)
C12 Fe1 C14 C15 -165.5(2)
C17 Fe1 C14 C15 81.5(2)
C18 Fe1 C14 C15 119.0(3)
C10 Fe1 C14 C15 -46.0(4)
C9 Fe1 C14 C15 -80.8(2)
C16 Fe1 C14 C15 37.4(2)
C31 Fe2 C34 C35 162.9(3)
C28 Fe2 C34 C35 -119.0(2)
C33 Fe2 C34 C35 118.3(3)
C29 Fe2 C34 C35 -77.1(2)
C27 Fe2 C34 C35 -161.87(19)
C30 Fe2 C34 C35 -43.3(5)
C32 Fe2 C34 C35 81.2(2)
C36 Fe2 C34 C35 37.5(2)
C31 Fe2 C34 C33 44.6(4)
C35 Fe2 C34 C33 -118.3(3)
C28 Fe2 C34 C33 122.7(2)
C29 Fe2 C34 C33 164.6(2)
C27 Fe2 C34 C33 79.8(2)
C30 Fe2 C34 C33 -161.6(4)
C32 Fe2 C34 C33 -37.1(2)
C36 Fe2 C34 C33 -80.9(2)
C33 C34 C35 C36 0.2(4)
Fe2 C34 C35 C36 -59.7(2)
C33 C34 C35 Fe2 59.9(2)
C32 C36 C35 C34 0.1(4)
Fe2 C36 C35 C34 59.3(2)
C32 C36 C35 Fe2 -59.2(2)
C31 Fe2 C35 C34 -161.6(3)
C28 Fe2 C35 C34 79.5(2)
C33 Fe2 C35 C34 -38.5(2)
C29 Fe2 C35 C34 122.1(2)
C27 Fe2 C35 C34 44.6(4)
C30 Fe2 C35 C34 163.9(2)
C32 Fe2 C35 C34 -81.9(2)
C36 Fe2 C35 C34 -119.6(3)
C31 Fe2 C35 C36 -41.9(5)
C34 Fe2 C35 C36 119.6(3)
C28 Fe2 C35 C36 -160.9(2)
C33 Fe2 C35 C36 81.1(2)
C29 Fe2 C35 C36 -118.3(2)
C27 Fe2 C35 C36 164.2(3)
C30 Fe2 C35 C36 -76.5(2)
C32 Fe2 C35 C36 37.7(2)
C36 C32 C33 C34 0.5(4)
Fe2 C32 C33 C34 -58.8(2)
C36 C32 C33 Fe2 59.3(2)
C35 C34 C33 C32 -0.4(4)
Fe2 C34 C33 C32 59.4(2)
C35 C34 C33 Fe2 -59.9(2)
C31 Fe2 C33 C32 78.3(2)
C34 Fe2 C33 C32 -119.7(3)
C35 Fe2 C33 C32 -81.6(2)
C28 Fe2 C33 C32 163.71(19)
C29 Fe2 C33 C32 -163.1(4)
C27 Fe2 C33 C32 121.4(2)
C30 Fe2 C33 C32 44.6(4)
C36 Fe2 C33 C32 -37.7(2)
C31 Fe2 C33 C34 -162.0(2)
C35 Fe2 C33 C34 38.1(2)
C28 Fe2 C33 C34 -76.6(2)
C29 Fe2 C33 C34 -43.4(5)
C27 Fe2 C33 C34 -118.9(2)
C30 Fe2 C33 C34 164.3(3)
C32 Fe2 C33 C34 119.7(3)
C36 Fe2 C33 C34 82.0(2)
C14 C15 C16 C17 0.5(4)
Fe1 C15 C16 C17 -58.8(2)
C14 C15 C16 Fe1 59.3(2)
C18 C17 C16 C15 -0.9(4)
Fe1 C17 C16 C15 59.0(2)
C18 C17 C16 Fe1 -59.9(2)
C13 Fe1 C16 C15 42.9(5)
C11 Fe1 C16 C15 163.2(2)
C12 Fe1 C16 C15 -162.0(3)
C14 Fe1 C16 C15 -37.8(2)
C17 Fe1 C16 C15 -119.5(3)
C18 Fe1 C16 C15 -81.4(2)
C10 Fe1 C16 C15 120.5(2)
C9 Fe1 C16 C15 78.1(2)
C13 Fe1 C16 C17 162.4(4)
C11 Fe1 C16 C17 -77.3(2)
C12 Fe1 C16 C17 -42.5(4)
C14 Fe1 C16 C17 81.7(2)
C15 Fe1 C16 C17 119.5(3)
C18 Fe1 C16 C17 38.1(2)
C10 Fe1 C16 C17 -119.9(2)
C9 Fe1 C16 C17 -162.35(19)
